data_4114862
loop_
_publ_author_name
'Qilong Shen'
'Gerald B. Hammond'

_publ_section_title
;
 Regiospecific Synthesis of Bicyclo- and
 Heterobicyclo-gem-difluorocyclobutenes Using Functionalized Fluoroallenes
 and a Novel Mo-Catalyzed Intramolecular [2 + 2] Cycloaddition Reaction
;
_journal_name_full 'Journal of the American Chemical Society'
_journal_page_first 6534
_journal_page_last 6535
_journal_paper_doi 10.1021/ja0263893
_journal_volume 124
_journal_year 2002
_chemical_formula_sum 'C23 H33 F2 N O2 S Si'
_chemical_formula_weight 453.65
_chemical_name_systematic
; 
 ? 
;
_space_group_IT_number 19
_symmetry_cell_setting orthorhombic
_symmetry_space_group_name_Hall 'P 2ac 2ab'
_symmetry_space_group_name_H-M 'P 21 21 21'
_atom_sites_solution_hydrogens geom
_atom_sites_solution_primary direct
_atom_sites_solution_secondary difmap
_audit_creation_method SHELXL-97
_cell_angle_alpha 90.00
_cell_angle_beta 90.00
_cell_angle_gamma 90.00
_cell_formula_units_Z 4
_cell_length_a 8.05860(10)
_cell_length_b 16.9207(3)
_cell_length_c 17.8474(3)
_cell_measurement_reflns_used 3152
_cell_measurement_temperature 293(2)
_cell_measurement_theta_max 27.48
_cell_measurement_theta_min 4.08
_cell_volume 2433.62(7)
_computing_structure_refinement 'SHELXL-97 (Sheldrick, 1997)'
_computing_structure_solution 'SHELXS-93 (Sheldrick, 1990)'
_diffrn_ambient_temperature 293(2)
_diffrn_measured_fraction_theta_full 0.995
_diffrn_measured_fraction_theta_max 0.995
_diffrn_measurement_device_type 'Nonius KappaCCD area detector'
_diffrn_radiation_monochromator graphite
_diffrn_radiation_source 'fine-focus sealed tube'
_diffrn_radiation_type MoK\a
_diffrn_radiation_wavelength 0.71073
_diffrn_reflns_av_R_equivalents 0.0000
_diffrn_reflns_av_sigmaI/netI 0.0362
_diffrn_reflns_limit_h_max 10
_diffrn_reflns_limit_h_min -10
_diffrn_reflns_limit_k_max 21
_diffrn_reflns_limit_k_min -21
_diffrn_reflns_limit_l_max 23
_diffrn_reflns_limit_l_min -23
_diffrn_reflns_number 5564
_diffrn_reflns_theta_full 27.48
_diffrn_reflns_theta_max 27.48
_diffrn_reflns_theta_min 4.17
_exptl_absorpt_coefficient_mu 0.216
_exptl_absorpt_correction_T_max 0.9581
_exptl_absorpt_correction_T_min 0.8129
_exptl_crystal_colour colorless
_exptl_crystal_density_diffrn 1.238
_exptl_crystal_description needle
_exptl_crystal_F_000 968
_exptl_crystal_size_max 1.00
_exptl_crystal_size_mid 0.20
_exptl_crystal_size_min 0.20
_refine_diff_density_max 0.165
_refine_diff_density_min -0.246
_refine_diff_density_rms 0.034
_refine_ls_abs_structure_details 'Flack H D (1983), Acta Cryst. A39, 876-881'
_refine_ls_abs_structure_Flack 0.50(7)
_refine_ls_extinction_method none
_refine_ls_goodness_of_fit_ref 1.026
_refine_ls_hydrogen_treatment mixed
_refine_ls_matrix_type full
_refine_ls_number_parameters 272
_refine_ls_number_reflns 5564
_refine_ls_number_restraints 0
_refine_ls_restrained_S_all 1.026
_refine_ls_R_factor_all 0.0499
_refine_ls_R_factor_gt 0.0379
_refine_ls_shift/su_max 0.000
_refine_ls_shift/su_mean 0.000
_refine_ls_structure_factor_coef Fsqd
_refine_ls_weighting_details 'calc w=1/[\s^2^(Fo^2^)+(0.0354P)^2^+0.6076P] where P=(Fo^2^+2Fc^2^)/3'
_refine_ls_weighting_scheme calc
_refine_ls_wR_factor_gt 0.0835
_refine_ls_wR_factor_ref 0.0893
_reflns_number_gt 4791
_reflns_number_total 5564
_reflns_threshold_expression >2sigma(I)
_cod_data_source_file ja0263893_s4.cif
_cod_data_source_block 6e
_cod_original_cell_volume 2433.62(6)
_cod_database_code 4114862

loop_
_symmetry_equiv_pos_as_xyz
'x, y, z'
'-x+1/2, -y, z+1/2'
'x+1/2, -y+1/2, -z'
'-x, y+1/2, -z+1/2'

loop_
_atom_site_label
_atom_site_type_symbol
_atom_site_fract_x
_atom_site_fract_y
_atom_site_fract_z
_atom_site_U_iso_or_equiv
_atom_site_adp_type
_atom_site_occupancy
_atom_site_symmetry_multiplicity
_atom_site_calc_flag
_atom_site_refinement_flags
S S 0.26944(6) 0.13009(3) 0.50929(2) 0.03953(12) Uani 1 1 d .
Si Si 0.49551(7) 0.16879(3) 0.21887(3) 0.03944(13) Uani 1 1 d .
F1 F 0.3322(2) 0.39879(8) 0.25229(10) 0.0795(5) Uani 1 1 d .
F2 F 0.1411(2) 0.33370(10) 0.19488(8) 0.0786(5) Uani 1 1 d .
O1 O 0.41895(16) 0.08457(9) 0.50736(9) 0.0523(4) Uani 1 1 d .
O2 O 0.2385(2) 0.18126(9) 0.57117(7) 0.0518(4) Uani 1 1 d .
N N 0.2698(2) 0.18600(9) 0.43379(8) 0.0377(3) Uani 1 1 d .
C1 C 0.1238(3) 0.23997(12) 0.42903(11) 0.0423(5) Uani 1 1 d .
H1A H 0.0220 0.2098 0.4243 0.051 Uiso 1 1 calc R
H1B H 0.1166 0.2726 0.4736 0.051 Uiso 1 1 calc R
C2 C 0.1500(2) 0.28963(12) 0.36184(11) 0.0405(4) Uani 1 1 d .
C3 C 0.0984(3) 0.35579(13) 0.32849(13) 0.0550(6) Uani 1 1 d .
H3 H 0.0213 0.3946 0.3407 0.066 Uiso 1 1 calc R
C4 C 0.2140(3) 0.34300(13) 0.26349(12) 0.0541(6) Uani 1 1 d .
C5 C 0.2667(3) 0.26708(11) 0.30299(10) 0.0409(4) Uani 1 1 d .
C6 C 0.3540(2) 0.20061(12) 0.29810(10) 0.0388(4) Uani 1 1 d .
C7 C 0.3199(3) 0.14490(12) 0.36333(11) 0.0455(5) Uani 1 1 d .
H7A H 0.2324 0.1085 0.3490 0.055 Uiso 1 1 calc R
H7B H 0.4189 0.1140 0.3731 0.055 Uiso 1 1 calc R
C8 C 0.6679(3) 0.10751(13) 0.26115(12) 0.0465(5) Uani 1 1 d .
H8 H 0.6143 0.0610 0.2831 0.056 Uiso 1 1 calc R
C9 C 0.7651(4) 0.14666(16) 0.32482(15) 0.0773(8) Uani 1 1 d .
H9A H 0.6891 0.1663 0.3618 0.116 Uiso 1 1 calc R
H9B H 0.8295 0.1896 0.3052 0.116 Uiso 1 1 calc R
H9C H 0.8377 0.1085 0.3475 0.116 Uiso 1 1 calc R
C10 C 0.7876(3) 0.07610(17) 0.20157(16) 0.0727(7) Uani 1 1 d .
H10A H 0.7256 0.0508 0.1624 0.109 Uiso 1 1 calc R
H10B H 0.8619 0.0386 0.2240 0.109 Uiso 1 1 calc R
H10C H 0.8503 0.1192 0.1810 0.109 Uiso 1 1 calc R
C11 C 0.3719(3) 0.10428(14) 0.15309(13) 0.0551(6) Uani 1 1 d .
H11 H 0.4478 0.0877 0.1132 0.066 Uiso 1 1 calc R
C12 C 0.3059(4) 0.02900(16) 0.18970(16) 0.0770(8) Uani 1 1 d .
H12A H 0.3958 0.0012 0.2133 0.116 Uiso 1 1 calc R
H12B H 0.2564 -0.0041 0.1522 0.116 Uiso 1 1 calc R
H12C H 0.2242 0.0426 0.2266 0.116 Uiso 1 1 calc R
C13 C 0.2289(4) 0.1487(2) 0.11519(16) 0.0880(9) Uani 1 1 d .
H13A H 0.2709 0.1959 0.0920 0.132 Uiso 1 1 calc R
H13B H 0.1472 0.1627 0.1520 0.132 Uiso 1 1 calc R
H13C H 0.1792 0.1155 0.0778 0.132 Uiso 1 1 calc R
C14 C 0.5669(3) 0.26086(14) 0.16834(13) 0.0559(6) Uani 1 1 d .
H14 H 0.4663 0.2920 0.1594 0.067 Uiso 1 1 calc R
C15 C 0.6416(5) 0.24532(19) 0.09077(16) 0.0876(10) Uani 1 1 d .
H15A H 0.5672 0.2129 0.0622 0.131 Uiso 1 1 calc R
H15B H 0.7461 0.2187 0.0962 0.131 Uiso 1 1 calc R
H15C H 0.6583 0.2947 0.0653 0.131 Uiso 1 1 calc R
C16 C 0.6811(4) 0.31409(16) 0.21414(18) 0.0766(8) Uani 1 1 d .
H16A H 0.6321 0.3239 0.2623 0.115 Uiso 1 1 calc R
H16B H 0.6965 0.3633 0.1883 0.115 Uiso 1 1 calc R
H16C H 0.7866 0.2886 0.2206 0.115 Uiso 1 1 calc R
C17 C 0.1005(2) 0.06531(11) 0.49984(10) 0.0367(4) Uani 1 1 d .
C18 C 0.1171(3) -0.00425(13) 0.45892(12) 0.0464(5) Uani 1 1 d .
H18 H 0.2198 -0.0188 0.4396 0.056 Uiso 1 1 calc R
C19 C -0.0204(3) -0.05139(14) 0.44735(12) 0.0523(5) Uani 1 1 d .
H19 H -0.0092 -0.0982 0.4205 0.063 Uiso 1 1 calc R
C20 C -0.1748(3) -0.03026(14) 0.47507(12) 0.0482(5) Uani 1 1 d .
C21 C -0.1881(2) 0.03870(13) 0.51693(12) 0.0491(5) Uani 1 1 d .
H21 H -0.2904 0.0528 0.5370 0.059 Uiso 1 1 calc R
C22 C -0.0528(2) 0.08640(13) 0.52924(11) 0.0440(5) Uani 1 1 d .
H22 H -0.0638 0.1326 0.5571 0.053 Uiso 1 1 calc R
C23 C -0.3273(3) -0.08011(18) 0.46027(16) 0.0712(7) Uani 1 1 d .
H23A H -0.4217 -0.0565 0.4843 0.107 Uiso 1 1 calc R
H23B H -0.3103 -0.1323 0.4799 0.107 Uiso 1 1 calc R
H23C H -0.3466 -0.0832 0.4073 0.107 Uiso 1 1 calc R

loop_
_atom_site_aniso_label
_atom_site_aniso_U_11
_atom_site_aniso_U_22
_atom_site_aniso_U_33
_atom_site_aniso_U_23
_atom_site_aniso_U_13
_atom_site_aniso_U_12
S 0.0348(2) 0.0496(3) 0.0341(2) 0.0014(2) -0.00417(19) -0.0026(2)
Si 0.0401(3) 0.0441(3) 0.0341(3) -0.0027(2) 0.0050(2) 0.0008(2)
F1 0.0853(10) 0.0488(8) 0.1044(12) 0.0202(8) 0.0367(9) 0.0037(7)
F2 0.0857(10) 0.1018(11) 0.0482(7) 0.0227(8) 0.0020(7) 0.0292(10)
O1 0.0358(7) 0.0675(10) 0.0535(9) 0.0099(8) -0.0078(7) 0.0044(6)
O2 0.0594(9) 0.0617(9) 0.0342(7) -0.0076(6) -0.0046(7) -0.0109(8)
N 0.0387(8) 0.0402(9) 0.0343(7) -0.0003(6) 0.0042(7) 0.0030(7)
C1 0.0411(11) 0.0456(11) 0.0401(10) -0.0011(9) 0.0039(9) 0.0059(9)
C2 0.0374(10) 0.0429(11) 0.0411(10) -0.0016(9) 0.0014(8) 0.0027(9)
C3 0.0549(13) 0.0518(13) 0.0583(13) 0.0068(11) 0.0132(11) 0.0162(11)
C4 0.0589(13) 0.0519(13) 0.0516(12) 0.0140(10) 0.0102(10) 0.0104(11)
C5 0.0428(10) 0.0424(10) 0.0375(9) 0.0010(8) 0.0048(9) -0.0004(9)
C6 0.0409(10) 0.0420(10) 0.0334(9) -0.0018(8) 0.0052(8) 0.0003(8)
C7 0.0574(12) 0.0397(11) 0.0394(10) -0.0006(9) 0.0113(9) 0.0054(9)
C8 0.0448(11) 0.0432(11) 0.0515(12) -0.0033(9) -0.0014(9) 0.0011(9)
C9 0.0798(19) 0.0737(18) 0.0784(17) -0.0064(14) -0.0316(16) 0.0059(15)
C10 0.0545(14) 0.0796(18) 0.0839(18) -0.0101(15) 0.0126(13) 0.0149(13)
C11 0.0498(12) 0.0717(16) 0.0438(12) -0.0153(11) 0.0029(10) -0.0036(11)
C12 0.0762(19) 0.0760(18) 0.0788(18) -0.0235(15) 0.0036(15) -0.0278(15)
C13 0.0711(18) 0.116(3) 0.0772(18) -0.0118(17) -0.0268(16) 0.0001(18)
C14 0.0577(13) 0.0549(13) 0.0551(13) 0.0079(11) 0.0173(11) 0.0055(11)
C15 0.108(2) 0.090(2) 0.0646(17) 0.0198(16) 0.0359(18) 0.0030(19)
C16 0.0758(18) 0.0623(16) 0.092(2) 0.0077(15) 0.0112(16) -0.0185(14)
C17 0.0371(9) 0.0410(10) 0.0321(9) 0.0031(8) -0.0014(8) -0.0008(8)
C18 0.0430(11) 0.0496(12) 0.0465(11) -0.0020(10) 0.0054(9) 0.0021(10)
C19 0.0589(14) 0.0475(12) 0.0505(12) -0.0085(10) 0.0030(11) -0.0049(11)
C20 0.0474(11) 0.0534(13) 0.0439(11) 0.0029(10) -0.0043(9) -0.0090(10)
C21 0.0369(10) 0.0611(13) 0.0493(11) -0.0005(11) 0.0014(9) 0.0001(9)
C22 0.0421(10) 0.0458(11) 0.0441(11) -0.0025(9) 0.0023(9) 0.0034(9)
C23 0.0584(15) 0.0792(18) 0.0761(17) -0.0095(15) -0.0036(13) -0.0217(13)

loop_
_atom_type_symbol
_atom_type_description
_atom_type_scat_dispersion_real
_atom_type_scat_dispersion_imag
_atom_type_scat_source
C C 0.0033 0.0016 'International Tables Vol C Tables 4.2.6.8 and 6.1.1.4'
H H 0.0000 0.0000 'International Tables Vol C Tables 4.2.6.8 and 6.1.1.4'
N N 0.0061 0.0033 'International Tables Vol C Tables 4.2.6.8 and 6.1.1.4'
O O 0.0106 0.0060 'International Tables Vol C Tables 4.2.6.8 and 6.1.1.4'
F F 0.0171 0.0103 'International Tables Vol C Tables 4.2.6.8 and 6.1.1.4'
Si Si 0.0817 0.0704 'International Tables Vol C Tables 4.2.6.8 and 6.1.1.4'
S S 0.1246 0.1234 'International Tables Vol C Tables 4.2.6.8 and 6.1.1.4'

loop_
_geom_angle_atom_site_label_1
_geom_angle_atom_site_label_2
_geom_angle_atom_site_label_3
_geom_angle
O2 S O1 119.54(9)
O2 S N 106.58(8)
O1 S N 106.75(9)
O2 S C17 108.54(9)
O1 S C17 108.34(9)
N S C17 106.35(9)
C11 Si C14 109.92(11)
C11 Si C8 108.59(10)
C14 Si C8 114.75(11)
C11 Si C6 108.13(9)
C14 Si C6 107.76(10)
C8 Si C6 107.47(9)
C1 N C7 116.78(15)
C1 N S 113.38(12)
C7 N S 114.98(12)
C2 C1 N 106.35(15)
C3 C2 C5 95.66(17)
C3 C2 C1 142.56(19)
C5 C2 C1 121.75(17)
C2 C3 C4 91.76(17)
F1 C4 F2 104.49(17)
F1 C4 C3 116.7(2)
F2 C4 C3 116.2(2)
F1 C4 C5 117.32(19)
F2 C4 C5 115.88(19)
C3 C4 C5 86.38(16)
C6 C5 C2 127.52(18)
C6 C5 C4 146.02(18)
C2 C5 C4 86.18(16)
C5 C6 C7 112.19(16)
C5 C6 Si 127.44(15)
C7 C6 Si 120.22(13)
N C7 C6 113.85(15)
C10 C8 C9 110.1(2)
C10 C8 Si 112.09(17)
C9 C8 Si 115.78(16)
C12 C11 C13 109.7(2)
C12 C11 Si 113.58(17)
C13 C11 Si 112.78(18)
C16 C14 C15 110.4(2)
C16 C14 Si 114.51(17)
C15 C14 Si 114.15(18)
C22 C17 C18 120.08(18)
C22 C17 S 119.53(15)
C18 C17 S 120.25(15)
C19 C18 C17 119.34(19)
C18 C19 C20 121.2(2)
C19 C20 C21 118.5(2)
C19 C20 C23 121.5(2)
C21 C20 C23 119.9(2)
C22 C21 C20 121.20(19)
C21 C22 C17 119.62(19)

loop_
_geom_bond_atom_site_label_1
_geom_bond_atom_site_label_2
_geom_bond_distance
S O2 1.4254(14)
S O1 1.4304(14)
S N 1.6464(15)
S C17 1.7561(19)
Si C11 1.887(2)
Si C14 1.890(2)
Si C8 1.891(2)
Si C6 1.8947(19)
F1 C4 1.356(3)
F2 C4 1.367(3)
N C1 1.492(2)
N C7 1.492(2)
C1 C2 1.479(3)
C2 C3 1.334(3)
C2 C5 1.461(3)
C3 C4 1.503(3)
C4 C5 1.526(3)
C5 C6 1.330(3)
C6 C7 1.523(3)
C8 C10 1.531(3)
C8 C9 1.531(3)
C11 C12 1.527(4)
C11 C13 1.534(4)
C14 C16 1.525(4)
C14 C15 1.532(3)
C17 C22 1.388(3)
C17 C18 1.392(3)
C18 C19 1.381(3)
C19 C20 1.386(3)
C20 C21 1.390(3)
C20 C23 1.514(3)
C21 C22 1.374(3)

loop_
_geom_torsion_atom_site_label_1
_geom_torsion_atom_site_label_2
_geom_torsion_atom_site_label_3
_geom_torsion_atom_site_label_4
_geom_torsion
O2 S N C1 -48.84(15)
O1 S N C1 -177.66(13)
C17 S N C1 66.82(14)
O2 S N C7 173.19(15)
O1 S N C7 44.36(16)
C17 S N C7 -71.15(16)
C7 N C1 C2 -47.1(2)
S N C1 C2 175.75(13)
N C1 C2 C3 -164.1(3)
N C1 C2 C5 18.2(3)
C5 C2 C3 C4 -1.06(19)
C1 C2 C3 C4 -179.1(3)
C2 C3 C4 F1 -117.9(2)
C2 C3 C4 F2 118.2(2)
C2 C3 C4 C5 1.01(18)
C3 C2 C5 C6 -174.1(2)
C1 C2 C5 C6 4.5(3)
C3 C2 C5 C4 1.04(19)
C1 C2 C5 C4 179.6(2)
F1 C4 C5 C6 -69.6(4)
F2 C4 C5 C6 54.7(4)
C3 C4 C5 C6 172.2(3)
F1 C4 C5 C2 117.3(2)
F2 C4 C5 C2 -118.36(19)
C3 C4 C5 C2 -0.92(16)
C2 C5 C6 C7 0.5(3)
C4 C5 C6 C7 -170.8(3)
C2 C5 C6 Si 176.02(16)
C4 C5 C6 Si 4.7(5)
C11 Si C6 C5 -94.7(2)
C14 Si C6 C5 24.1(2)
C8 Si C6 C5 148.29(19)
C11 Si C6 C7 80.57(18)
C14 Si C6 C7 -160.66(17)
C8 Si C6 C7 -36.48(18)
C1 N C7 C6 55.5(2)
S N C7 C6 -167.95(14)
C5 C6 C7 N -28.4(3)
Si C6 C7 N 155.72(14)
C11 Si C8 C10 61.40(19)
C14 Si C8 C10 -62.04(19)
C6 Si C8 C10 178.14(16)
C11 Si C8 C9 -171.17(18)
C14 Si C8 C9 65.4(2)
C6 Si C8 C9 -54.4(2)
C14 Si C11 C12 -178.84(18)
C8 Si C11 C12 54.9(2)
C6 Si C11 C12 -61.45(19)
C14 Si C11 C13 -53.3(2)
C8 Si C11 C13 -179.59(18)
C6 Si C11 C13 64.1(2)
C11 Si C14 C16 -174.87(18)
C8 Si C14 C16 -52.1(2)
C6 Si C14 C16 67.5(2)
C11 Si C14 C15 -46.2(2)
C8 Si C14 C15 76.5(2)
C6 Si C14 C15 -163.9(2)
O2 S C17 C22 22.67(19)
O1 S C17 C22 153.89(16)
N S C17 C22 -91.67(17)
O2 S C17 C18 -161.59(16)
O1 S C17 C18 -30.36(18)
N S C17 C18 84.07(17)
C22 C17 C18 C19 0.6(3)
S C17 C18 C19 -175.10(16)
C17 C18 C19 C20 0.7(3)
C18 C19 C20 C21 -1.8(3)
C18 C19 C20 C23 177.8(2)
C19 C20 C21 C22 1.7(3)
C23 C20 C21 C22 -177.9(2)
C20 C21 C22 C17 -0.4(3)
C18 C17 C22 C21 -0.8(3)
S C17 C22 C21 175.00(16)
